data_4081633
loop_
_publ_author_name
'Schulz, Stephan'
'Kuczkowski, Andreas'
'Bl\"aser, Dieter'
'W\"olper, Christoph'
'Jansen, Georg'
'Haack, Rebekka'

_publ_contact_author
;
         Prof. Dr. Schulz, Stephan
         Fachbereich Chemie der
         Universit\"at Duisburg-Essen
         Campus Essen, Universit\"atsstr. 7
         D-45141 Essen, Germany
;
_publ_section_title
;
 Solid-State Structures of Trialkylbismuthines BiR3(R = Me,i-Pr)
;
_journal_issue 19
_journal_name_full Organometallics
_journal_page_first 5445
_journal_paper_doi 10.1021/om400730r
_journal_volume 32
_journal_year 2013
_chemical_formula_moiety 'C3 H9 Bi'
_chemical_formula_sum 'C3 H9 Bi'
_chemical_formula_weight 254.08
_chemical_name_systematic
; 
 ? 
;
_space_group_IT_number 2
_symmetry_cell_setting triclinic
_symmetry_space_group_name_Hall '-P 1'
_symmetry_space_group_name_H-M 'P -1'
_atom_sites_solution_hydrogens geom
_atom_sites_solution_primary direct
_atom_sites_solution_secondary difmap
_audit_creation_method SHELXL-97
_cell_angle_alpha 104.024(9)
_cell_angle_beta 97.321(13)
_cell_angle_gamma 116.864(9)
_cell_formula_units_Z 2
_cell_length_a 6.1115(8)
_cell_length_b 6.6003(8)
_cell_length_c 8.7623(9)
_cell_measurement_reflns_used 2865
_cell_measurement_temperature 150(1)
_cell_measurement_theta_max 30.37
_cell_measurement_theta_min 2.50
_cell_volume 294.22(7)
_computing_cell_refinement 'BRUKER AXS SMART APEX 2 Vers. 3.0-2009'
_computing_data_collection 'BRUKER AXS SMART APEX 2 Vers. 3.0-2009'
_computing_data_reduction 'BRUKER AXS SMART APEX 2 Vers. 3.0-2009'
_computing_molecular_graphics 'BRUKER AXS SHELXTL (c) 2008 / Vers. 2008/4'
_computing_publication_material 'BRUKER AXS SHELXTL (c) 2008 / Vers. 2008/4'
_computing_structure_refinement 'BRUKER AXS SHELXTL (c) 2008 / Vers. 2008/4'
_computing_structure_solution 'BRUKER AXS SMART APEX 2 Vers. 3.0-2009'
_diffrn_ambient_temperature 150(1)
_diffrn_detector_area_resol_mean 512
_diffrn_measured_fraction_theta_full 0.712
_diffrn_measured_fraction_theta_max 0.712
_diffrn_measurement_device_type
; 
 Siemens SMART three axis goniometer with APEX II area detector system
;
_diffrn_measurement_method
;
 Data collection strategy APEX 2 / COSMO
 with chi = 0 deg, phi +/- 10 deg
;
_diffrn_radiation_monochromator graphite
_diffrn_radiation_source 'fine-focus sealed tube'
_diffrn_radiation_type MoK\a
_diffrn_radiation_wavelength 0.71073
_diffrn_reflns_av_R_equivalents 0.1447
_diffrn_reflns_av_sigmaI/netI 0.0658
_diffrn_reflns_limit_h_max 7
_diffrn_reflns_limit_h_min -6
_diffrn_reflns_limit_k_max 9
_diffrn_reflns_limit_k_min -9
_diffrn_reflns_limit_l_max 12
_diffrn_reflns_limit_l_min -7
_diffrn_reflns_number 4429
_diffrn_reflns_theta_full 30.89
_diffrn_reflns_theta_max 30.89
_diffrn_reflns_theta_min 2.49
_exptl_absorpt_coefficient_mu 29.801
_exptl_absorpt_correction_T_max 0.75
_exptl_absorpt_correction_T_min 0.33
_exptl_absorpt_correction_type multi-scan
_exptl_absorpt_process_details
; 
 TWINABS - Bruker AXS scaling for twinned crystals - Version 2008/4
;
_exptl_crystal_colour colourless
_exptl_crystal_density_diffrn 2.868
_exptl_crystal_density_method 'not measured'
_exptl_crystal_description needle
_exptl_crystal_F_000 220
_exptl_crystal_size_max 0.30
_exptl_crystal_size_mid 0.10
_exptl_crystal_size_min 0.07
_refine_diff_density_max 3.809
_refine_diff_density_min -5.269
_refine_diff_density_rms 0.586
_refine_ls_extinction_coef 0.083(8)
_refine_ls_extinction_expression Fc^*^=kFc[1+0.001xFc^2^\l^3^/sin(2\q)]^-1/4^
_refine_ls_extinction_method SHELXL
_refine_ls_goodness_of_fit_ref 1.082
_refine_ls_hydrogen_treatment constr
_refine_ls_matrix_type full
_refine_ls_number_parameters 41
_refine_ls_number_reflns 1324
_refine_ls_number_restraints 0
_refine_ls_restrained_S_all 1.082
_refine_ls_R_factor_all 0.0730
_refine_ls_R_factor_gt 0.0657
_refine_ls_shift/su_max 0.000
_refine_ls_shift/su_mean 0.000
_refine_ls_structure_factor_coef Fsqd
_refine_ls_weighting_details 'calc w=1/[\s^2^(Fo^2^)+(0.1102P)^2^+0.0000P] where P=(Fo^2^+2Fc^2^)/3'
_refine_ls_weighting_scheme calc
_refine_ls_wR_factor_gt 0.1548
_refine_ls_wR_factor_ref 0.1584
_reflns_number_gt 1159
_reflns_number_total 1324
_reflns_threshold_expression >2sigma(I)
_cod_data_source_file om400730r_si_002.cif
_cod_data_source_block bi_me3
_cod_original_cell_volume 294.22(6)
_cod_original_sg_symbol_H-M P-1
_cod_database_code 4081633

loop_
_symmetry_equiv_pos_as_xyz
'x, y, z'
'-x, -y, -z'

loop_
_atom_site_label
_atom_site_type_symbol
_atom_site_fract_x
_atom_site_fract_y
_atom_site_fract_z
_atom_site_U_iso_or_equiv
_atom_site_adp_type
_atom_site_occupancy
_atom_site_symmetry_multiplicity
_atom_site_calc_flag
_atom_site_refinement_flags
Bi1 Bi 0.13655(9) 0.33251(8) 0.14032(6) 0.0196(3) Uani 1 1 d .
C1 C 0.504(4) 0.333(3) 0.170(3) 0.038(4) Uani 1 1 d .
H1A H 0.6427 0.4909 0.2439 0.057 Uiso 1 1 calc R
H1B H 0.5387 0.2991 0.0631 0.057 Uiso 1 1 calc R
H1C H 0.4935 0.2079 0.2157 0.057 Uiso 1 1 calc R
C2 C 0.069(4) 0.206(4) 0.360(3) 0.039(4) Uani 1 1 d .
H2A H 0.1547 0.3457 0.4606 0.058 Uiso 1 1 calc R
H2B H 0.1378 0.0979 0.3633 0.058 Uiso 1 1 calc R
H2C H -0.1145 0.1187 0.3488 0.058 Uiso 1 1 calc R
C3 C 0.324(4) 0.726(3) 0.297(3) 0.044(5) Uani 1 1 d .
H3A H 0.2343 0.7427 0.3796 0.066 Uiso 1 1 calc R
H3B H 0.3177 0.8204 0.2277 0.066 Uiso 1 1 calc R
H3C H 0.5027 0.7840 0.3509 0.066 Uiso 1 1 calc R

loop_
_atom_site_aniso_label
_atom_site_aniso_U_11
_atom_site_aniso_U_22
_atom_site_aniso_U_33
_atom_site_aniso_U_23
_atom_site_aniso_U_13
_atom_site_aniso_U_12
Bi1 0.0172(5) 0.0197(4) 0.0254(4) 0.0101(2) 0.0066(2) 0.0108(2)
C1 0.047(12) 0.022(7) 0.050(11) 0.020(7) 0.031(9) 0.014(7)
C2 0.049(12) 0.053(11) 0.043(10) 0.031(9) 0.035(9) 0.034(10)
C3 0.041(12) 0.028(8) 0.067(14) 0.017(9) 0.003(10) 0.024(8)

loop_
_atom_type_symbol
_atom_type_description
_atom_type_scat_dispersion_real
_atom_type_scat_dispersion_imag
_atom_type_scat_source
C C 0.0033 0.0016 'International Tables Vol C Tables 4.2.6.8 and 6.1.1.4'
H H 0.0000 0.0000 'International Tables Vol C Tables 4.2.6.8 and 6.1.1.4'
Bi Bi -4.1077 10.2566 'International Tables Vol C Tables 4.2.6.8 and 6.1.1.4'

loop_
_geom_angle_atom_site_label_1
_geom_angle_atom_site_label_2
_geom_angle_atom_site_label_3
_geom_angle
C1 Bi1 C3 93.3(8)
C1 Bi1 C2 90.7(7)
C3 Bi1 C2 92.6(9)

loop_
_geom_bond_atom_site_label_1
_geom_bond_atom_site_label_2
_geom_bond_distance
Bi1 C1 2.23(2)
Bi1 C3 2.26(2)
Bi1 C2 2.288(16)
